data_4123615
loop_
_publ_author_name
'Tominaka, Satoshi'
'Coudert, Fran\,cois-Xavier'
'Dao, Thang D.'
'Nagao, Tadaaki'
'Cheetham, Anthony K.'

_publ_section_title
;
 Insulator-to-Proton-Conductor Transition in a Dense Metal-Organic
 Framework.
;
_journal_issue 20
_journal_name_full 'Journal of the American Chemical Society'
_journal_page_first 6428
_journal_page_last 6431
_journal_paper_doi 10.1021/jacs.5b02777
_journal_volume 137
_journal_year 2015
_chemical_formula_moiety 'C8 Li2 O16 Zr, 2(C2 H8 N)'
_chemical_formula_sum 'C12 H16 Li2 N2 O16 Zr'
_chemical_formula_weight 549.37
_chemical_name_systematic (dma)2[Li2Zr(ox)4]
_space_group_crystal_system monoclinic
_space_group_IT_number 15
_space_group_name_Hall '-I 2ya'
_space_group_name_H-M_alt 'I 1 2/a 1'
_symmetry_space_group_name_Hall '-I 2ya'
_symmetry_space_group_name_H-M 'I 1 2/a 1'
_atom_sites_solution_hydrogens geom
_atom_sites_solution_primary direct
_atom_sites_solution_secondary difmap
_audit_creation_date 2014-03-08
_audit_creation_method
;
Olex2 1.2
(compiled 2014.02.28 svn.r2899 for OlexSys, GUI svn.r4781)
;
_cell_angle_alpha 90.00
_cell_angle_beta 91.161(3)
_cell_angle_gamma 90.00
_cell_formula_units_Z 8
_cell_length_a 16.1265(5)
_cell_length_b 16.6649(6)
_cell_length_c 15.4756(4)
_cell_measurement_reflns_used 4373
_cell_measurement_temperature 302(2)
_cell_measurement_theta_max 67.5350
_cell_measurement_theta_min 3.8880
_cell_volume 4158.2(2)
_computing_cell_refinement
;
CrysAlisPro, Agilent Technologies,
Version 1.171.36.28 (release 01-02-2013 CrysAlis171 .NET)
(compiled Feb  1 2013,16:14:44)
;
_computing_data_collection
;
CrysAlisPro, Agilent Technologies,
Version 1.171.36.28 (release 01-02-2013 CrysAlis171 .NET)
(compiled Feb  1 2013,16:14:44)
;
_computing_data_reduction
;
CrysAlisPro, Agilent Technologies,
Version 1.171.36.28 (release 01-02-2013 CrysAlis171 .NET)
(compiled Feb  1 2013,16:14:44)
;
_computing_molecular_graphics 'Olex2 (Dolomanov et al., 2009)'
_computing_publication_material 'Olex2 (Dolomanov et al., 2009)'
_computing_structure_refinement 'ShelXL (Sheldrick, 2008)'
_computing_structure_solution 'ShelXS (Sheldrick, 2008)'
_diffrn_ambient_temperature 302(2)
_diffrn_detector_area_resol_mean 16.1183
_diffrn_measured_fraction_theta_full 0.995
_diffrn_measured_fraction_theta_max 0.995
_diffrn_measurement_device_type 'Xcalibur, Eos, Gemini ultra'
_diffrn_measurement_method '\w scans'
_diffrn_orient_matrix_UB_11 0.0427819000
_diffrn_orient_matrix_UB_12 -0.0826823000
_diffrn_orient_matrix_UB_13 0.0000798000
_diffrn_orient_matrix_UB_21 -0.0257921000
_diffrn_orient_matrix_UB_22 -0.0132407000
_diffrn_orient_matrix_UB_23 0.0942629000
_diffrn_orient_matrix_UB_31 -0.0814173000
_diffrn_orient_matrix_UB_32 -0.0391965000
_diffrn_orient_matrix_UB_33 -0.0321155000
_diffrn_radiation_monochromator mirror
_diffrn_radiation_type CuK\a
_diffrn_radiation_wavelength 1.54184
_diffrn_reflns_av_R_equivalents 0.0224
_diffrn_reflns_av_unetI/netI 0.0231
_diffrn_reflns_limit_h_max 15
_diffrn_reflns_limit_h_min -19
_diffrn_reflns_limit_k_max 18
_diffrn_reflns_limit_k_min -19
_diffrn_reflns_limit_l_max 18
_diffrn_reflns_limit_l_min -18
_diffrn_reflns_number 10604
_diffrn_reflns_theta_full 67.61
_diffrn_reflns_theta_max 67.61
_diffrn_reflns_theta_min 3.81
_diffrn_source 'Enhance Ultra (Cu) X-ray Source'
_exptl_absorpt_coefficient_mu 5.120
_exptl_absorpt_correction_T_max 0.791
_exptl_absorpt_correction_T_min 0.264
_exptl_absorpt_correction_type analytical
_exptl_absorpt_process_details
;
CrysAlisPro, Agilent Technologies,
Version 1.171.36.28 (release 01-02-2013 CrysAlis171 .NET)
(compiled Feb  1 2013,16:14:44)
Analytical numeric absorption correction using a multifaceted crystal
            model based on expressions derived by R.C. Clark & J.S. Reid.
(Clark, R. C. & Reid, J. S. (1995). Acta Cryst. A51, 887-897)
;
_exptl_crystal_colour colourless
_exptl_crystal_colour_primary colourless
_exptl_crystal_density_diffrn 1.755
_exptl_crystal_density_method 'not measured'
_exptl_crystal_description prism
_exptl_crystal_F_000 2208
_exptl_crystal_size_max 0.5595
_exptl_crystal_size_mid 0.1085
_exptl_crystal_size_min 0.0518
_refine_diff_density_max 0.313
_refine_diff_density_min -0.685
_refine_diff_density_rms 0.086
_refine_ls_extinction_method none
_refine_ls_goodness_of_fit_ref 1.063
_refine_ls_hydrogen_treatment constr
_refine_ls_matrix_type full
_refine_ls_number_parameters 302
_refine_ls_number_reflns 3742
_refine_ls_number_restraints 0
_refine_ls_restrained_S_all 1.063
_refine_ls_R_factor_all 0.0359
_refine_ls_R_factor_gt 0.0303
_refine_ls_shift/su_max 0.002
_refine_ls_shift/su_mean 0.000
_refine_ls_structure_factor_coef Fsqd
_refine_ls_weighting_details 'calc w=1/[\s^2^(Fo^2^)+(0.0502P)^2^+0.7982P] where P=(Fo^2^+2Fc^2^)/3'
_refine_ls_weighting_scheme calc
_refine_ls_wR_factor_gt 0.0832
_refine_ls_wR_factor_ref 0.0898
_reflns_number_gt 3099
_reflns_number_total 3742
_reflns_threshold_expression >2sigma(I)
_cod_data_source_file ja5b02777_si_003.cif
_cod_data_source_block Phase_I_RT
_cod_depositor_comments 'Adding full bibliography for 4123615--4123618.cif.'
_cod_original_cell_volume 4158.1(2)
_cod_database_code 4123615
_chemical_oxdiff_formula 'Zr Li2 N2 C12 O16 H16'
_reflns_odcompleteness_completeness 97.88
_reflns_odcompleteness_iscentric 1
_reflns_odcompleteness_theta 68.13
_olex2_refinement_description
;
1. Fixed Uiso
 At 1.2 times of:
  All N(H,H) groups
 At 1.5 times of:
  All C(H,H,H) groups
2.a Secondary CH2 refined with riding coordinates:
 N1(H1A,H1B), N2(H2D,H2E)
2.b Idealised Me refined as rotating group:
 C2(H2A,H2B,H2C), C3(H3A,H3B,H3C), C1(H1C,H1D,H1E), C4(H4A,H4B,H4C)
;
_olex2_computing_structure_refinement_long 'ShelXL (Sheldrick, 2008)'
_olex2_computing_structure_solution_long 'ShelXS (Sheldrick, 2008)'

loop_
_space_group_symop_id
_space_group_symop_operation_xyz
1 'x, y, z'
2 '-x+1/2, y, -z'
3 'x+1/2, y+1/2, z+1/2'
4 '-x+1, y+1/2, -z+1/2'
5 '-x, -y, -z'
6 'x-1/2, -y, z'
7 '-x+1/2, -y+1/2, -z+1/2'
8 'x, -y+1/2, z+1/2'

loop_
_atom_site_label
_atom_site_type_symbol
_atom_site_fract_x
_atom_site_fract_y
_atom_site_fract_z
_atom_site_U_iso_or_equiv
_atom_site_adp_type
_atom_site_occupancy
_atom_site_calc_flag
_atom_site_refinement_flags_posn
Li2 Li -0.1948(2) 1.0474(2) 0.1166(2) 0.0357(7) Uani 1 d .
Li4 Li 0.1957(2) 0.4491(2) 0.1326(2) 0.0351(7) Uani 1 d .
C5 C -0.13754(14) 0.62870(15) 0.09285(17) 0.0404(5) Uani 1 d .
C7 C -0.13059(14) 0.88249(13) 0.11556(15) 0.0364(5) Uani 1 d .
C9 C 0.14672(14) 0.86607(14) 0.13672(15) 0.0377(5) Uani 1 d .
C10 C 0.12441(13) 0.86101(13) 0.03987(15) 0.0400(5) Uani 1 d .
C13 C -0.11989(13) 0.86506(13) 0.21250(14) 0.0389(5) Uani 1 d .
C14 C 0.08762(12) 0.62732(13) 0.24342(14) 0.0371(4) Uani 1 d .
C15 C -0.09398(13) 0.63636(13) 0.00559(14) 0.0389(5) Uani 1 d .
C22 C 0.12527(14) 0.61418(14) 0.15366(16) 0.0372(5) Uani 1 d .
O1 O 0.03605(9) 0.68605(9) 0.24649(9) 0.0383(3) Uani 1 d .
O2 O -0.03855(9) 0.69108(9) 0.00454(8) 0.0382(3) Uani 1 d .
O3 O -0.10300(10) 0.67112(10) 0.15255(10) 0.0449(4) Uani 1 d .
O4 O 0.09622(10) 0.82703(10) 0.18383(9) 0.0420(4) Uani 1 d .
O5 O 0.09820(10) 0.66533(10) 0.09766(9) 0.0442(4) Uani 1 d .
O6 O 0.06557(9) 0.81132(10) 0.02201(9) 0.0414(4) Uani 1 d .
O7 O -0.08865(10) 0.83402(10) 0.06856(9) 0.0429(4) Uani 1 d .
O8 O -0.06135(9) 0.81494(9) 0.23051(9) 0.0397(3) Uani 1 d .
O9 O 0.17502(11) 0.56161(11) 0.14061(13) 0.0525(4) Uani 1 d .
O10 O -0.19695(12) 0.58534(12) 0.09997(14) 0.0609(5) Uani 1 d .
O11 O 0.20591(11) 0.90459(12) 0.16391(12) 0.0547(5) Uani 1 d .
O12 O -0.17510(11) 0.93578(10) 0.08801(12) 0.0495(4) Uani 1 d .
O13 O -0.16654(13) 0.89694(13) 0.26260(12) 0.0630(5) Uani 1 d .
O14 O 0.16103(13) 0.90307(13) -0.01026(13) 0.0705(6) Uani 1 d .
O15 O -0.11140(13) 0.59297(13) -0.05553(12) 0.0656(5) Uani 1 d .
O18 O 0.10600(12) 0.58451(12) 0.30469(12) 0.0612(5) Uani 1 d .
Zr1 Zr 0.000455(8) 0.750443(8) 0.126308(7) 0.02432(10) Uani 1 d .
C2 C -0.0946(3) 0.5720(2) 0.3733(3) 0.0966(14) Uani 1 d .
H2A H -0.1153 0.5572 0.3170 0.145 Uiso 1 calc GR
H2B H -0.1325 0.5541 0.4162 0.145 Uiso 1 calc GR
H2C H -0.0414 0.5475 0.3835 0.145 Uiso 1 calc GR
C3 C -0.1664(2) 0.7016(2) 0.36665(19) 0.0726(9) Uani 1 d .
H3A H -0.1919 0.6857 0.3128 0.109 Uiso 1 calc GR
H3B H -0.1572 0.7585 0.3664 0.109 Uiso 1 calc GR
H3C H -0.2021 0.6879 0.4133 0.109 Uiso 1 calc GR
N1 N -0.08624(14) 0.65969(14) 0.37821(13) 0.0566(6) Uani 1 d .
H1A H -0.0514 0.6763 0.3372 0.068 Uiso 1 calc R
H1B H -0.0638 0.6730 0.4299 0.068 Uiso 1 calc R
C1 C 0.0923(3) 0.5783(2) -0.1215(2) 0.0895(12) Uani 1 d .
H1C H 0.1285 0.5591 -0.1655 0.134 Uiso 1 calc GR
H1D H 0.0378 0.5565 -0.1311 0.134 Uiso 1 calc GR
H1E H 0.1132 0.5617 -0.0658 0.134 Uiso 1 calc GR
C4 C 0.1700(2) 0.7046(2) -0.1164(2) 0.0767(9) Uani 1 d .
H4A H 0.2037 0.6890 -0.1640 0.115 Uiso 1 calc GR
H4B H 0.1964 0.6882 -0.0631 0.115 Uiso 1 calc GR
H4C H 0.1632 0.7618 -0.1166 0.115 Uiso 1 calc GR
N2 N 0.08836(14) 0.66601(14) -0.12489(12) 0.0546(6) Uani 1 d .
H2D H 0.0560 0.6836 -0.0821 0.065 Uiso 1 calc R
H2E H 0.0645 0.6809 -0.1754 0.065 Uiso 1 calc R

loop_
_atom_site_aniso_label
_atom_site_aniso_U_11
_atom_site_aniso_U_22
_atom_site_aniso_U_33
_atom_site_aniso_U_23
_atom_site_aniso_U_13
_atom_site_aniso_U_12
Li2 0.0374(17) 0.0300(17) 0.0397(16) -0.0007(14) 0.0054(14) 0.0010(14)
Li4 0.0341(16) 0.0344(18) 0.0367(15) -0.0045(14) 0.0039(13) -0.0040(14)
C5 0.0306(10) 0.0346(11) 0.0561(13) -0.0002(10) -0.0006(9) -0.0057(9)
C7 0.0353(10) 0.0263(10) 0.0476(12) -0.0038(9) 0.0024(9) 0.0019(8)
C9 0.0342(11) 0.0313(11) 0.0479(12) -0.0002(9) 0.0073(9) -0.0052(9)
C10 0.0361(10) 0.0379(11) 0.0463(11) 0.0140(10) 0.0066(8) -0.0041(9)
C13 0.0397(11) 0.0347(11) 0.0426(11) -0.0114(9) 0.0078(8) 0.0019(9)
C14 0.0326(10) 0.0359(11) 0.0424(11) 0.0065(9) -0.0049(8) -0.0027(8)
C15 0.0380(11) 0.0359(11) 0.0425(11) -0.0052(9) -0.0079(8) -0.0030(9)
C22 0.0329(10) 0.0295(11) 0.0491(12) -0.0024(9) -0.0004(9) 0.0018(9)
O1 0.0412(8) 0.0430(9) 0.0309(6) 0.0079(6) 0.0046(5) 0.0070(6)
O2 0.0421(8) 0.0418(8) 0.0307(6) -0.0067(6) 0.0024(5) -0.0069(7)
O3 0.0440(8) 0.0505(9) 0.0406(7) -0.0035(7) 0.0109(6) -0.0203(7)
O4 0.0428(8) 0.0474(9) 0.0358(7) -0.0029(7) 0.0040(6) -0.0193(7)
O5 0.0495(9) 0.0468(9) 0.0368(7) 0.0008(7) 0.0085(6) 0.0182(7)
O6 0.0425(8) 0.0498(9) 0.0321(6) 0.0110(6) 0.0044(6) -0.0092(7)
O7 0.0516(9) 0.0413(9) 0.0359(7) 0.0005(6) 0.0032(6) 0.0180(7)
O8 0.0426(8) 0.0453(9) 0.0313(6) -0.0078(6) 0.0053(6) 0.0067(7)
O9 0.0487(10) 0.0353(9) 0.0737(11) -0.0035(8) 0.0044(8) 0.0107(8)
O10 0.0437(10) 0.0550(12) 0.0845(13) -0.0060(10) 0.0108(9) -0.0197(9)
O11 0.0484(10) 0.0549(11) 0.0611(10) -0.0041(9) 0.0055(8) -0.0235(9)
O12 0.0521(10) 0.0353(9) 0.0610(10) -0.0011(8) -0.0012(8) 0.0116(7)
O13 0.0665(11) 0.0715(13) 0.0515(9) -0.0178(9) 0.0149(8) 0.0235(10)
O14 0.0707(13) 0.0806(14) 0.0605(11) 0.0328(11) 0.0057(9) -0.0294(11)
O15 0.0690(12) 0.0698(13) 0.0576(10) -0.0251(10) -0.0094(9) -0.0187(10)
O18 0.0632(11) 0.0661(12) 0.0541(10) 0.0242(9) -0.0075(8) 0.0151(10)
Zr1 0.02617(15) 0.02472(15) 0.02218(15) -0.00002(5) 0.00353(9) -0.00142(5)
C2 0.139(4) 0.060(2) 0.093(3) -0.0126(19) 0.052(2) -0.026(2)
C3 0.0711(19) 0.091(2) 0.0556(15) 0.0030(16) 0.0024(13) -0.0229(18)
N1 0.0684(14) 0.0636(14) 0.0384(9) -0.0115(9) 0.0158(9) -0.0309(12)
C1 0.126(3) 0.062(2) 0.082(2) 0.0110(17) 0.026(2) 0.024(2)
C4 0.072(2) 0.093(3) 0.0647(17) -0.0090(18) 0.0008(15) 0.0134(19)
N2 0.0651(13) 0.0620(14) 0.0370(9) 0.0087(9) 0.0113(9) 0.0288(11)

loop_
_atom_type_symbol
_atom_type_description
_atom_type_scat_dispersion_real
_atom_type_scat_dispersion_imag
_atom_type_scat_source
C C 0.0181 0.0091 'International Tables Vol C Tables 4.2.6.8 and 6.1.1.4'
H H 0.0000 0.0000 'International Tables Vol C Tables 4.2.6.8 and 6.1.1.4'
Li Li 0.0008 0.0003 'International Tables Vol C Tables 4.2.6.8 and 6.1.1.4'
N N 0.0311 0.0180 'International Tables Vol C Tables 4.2.6.8 and 6.1.1.4'
O O 0.0492 0.0322 'International Tables Vol C Tables 4.2.6.8 and 6.1.1.4'
Zr Zr -0.1862 2.2449 'International Tables Vol C Tables 4.2.6.8 and 6.1.1.4'

loop_
_exptl_crystal_face_index_h
_exptl_crystal_face_index_k
_exptl_crystal_face_index_l
_exptl_crystal_face_perp_dist
_exptl_oxdiff_crystal_face_indexfrac_h
_exptl_oxdiff_crystal_face_indexfrac_k
_exptl_oxdiff_crystal_face_indexfrac_l
_exptl_oxdiff_crystal_face_x
_exptl_oxdiff_crystal_face_y
_exptl_oxdiff_crystal_face_z
-9 -5 0 0.0399 -8.9973 -5.0007 -0.0008 0.0286 0.2982 0.9286
9 5 0 0.0399 8.9973 5.0007 0.0008 -0.0286 -0.2982 -0.9286
0 1 10 0.2752 0.0002 1.0007 9.9987 -0.0819 0.9292 -0.3604
0 -1 -10 0.2752 -0.0002 -1.0007 -9.9987 0.0819 -0.9292 0.3604
-1 11 0 0.0259 -1.0005 11.0002 -0.0045 -0.9523 -0.1203 -0.3496
1 -11 0 0.0259 1.0005 -11.0002 0.0045 0.9523 0.1203 0.3496

loop_
_geom_angle_atom_site_label_1
_geom_angle_atom_site_label_2
_geom_angle_atom_site_label_3
_geom_angle
_geom_angle_site_symmetry_1
_geom_angle_site_symmetry_3
O11 Li2 O18 103.47(18) 6_575 4_455
O12 Li2 O11 128.3(2) . 6_575
O12 Li2 O18 108.85(19) . 4_455
O14 Li2 O11 113.19(19) 5_575 6_575
O14 Li2 O12 99.49(18) 5_575 .
O14 Li2 O18 100.34(18) 5_575 4_455
O9 Li4 O15 106.1(2) . 5_565
O10 Li4 O9 118.3(2) 6_665 .
O10 Li4 O13 109.2(2) 6_665 4_445
O10 Li4 O15 111.18(19) 6_665 5_565
O13 Li4 O9 110.25(19) 4_445 .
O13 Li4 O15 100.28(18) 4_445 5_565
O3 C5 C15 112.77(19) . .
O10 C5 C15 120.4(2) . .
O10 C5 O3 126.8(3) . .
O7 C7 C13 112.55(19) . .
O12 C7 C13 122.4(2) . .
O12 C7 O7 125.0(2) . .
O4 C9 C10 112.83(19) . .
O11 C9 C10 122.2(2) . .
O11 C9 O4 125.0(2) . .
O6 C10 C9 113.73(17) . .
O14 C10 C9 119.1(2) . .
O14 C10 O6 127.2(2) . .
O8 C13 C7 113.71(17) . .
O13 C13 C7 118.9(2) . .
O13 C13 O8 127.4(2) . .
O1 C14 C22 114.07(17) . .
O18 C14 C22 121.6(2) . .
O18 C14 O1 124.4(2) . .
O2 C15 C5 113.71(18) . .
O15 C15 C5 122.0(2) . .
O15 C15 O2 124.3(2) . .
O5 C22 C14 112.23(19) . .
O9 C22 C14 121.9(2) . .
O9 C22 O5 125.9(2) . .
C14 O1 Zr1 119.67(13) . .
C15 O2 Zr1 119.75(13) . .
C5 O3 Zr1 121.65(14) . .
C9 O4 Zr1 121.21(14) . .
C22 O5 Zr1 122.21(14) . .
C10 O6 Zr1 120.16(13) . .
C7 O7 Zr1 121.24(14) . .
C13 O8 Zr1 120.06(12) . .
C22 O9 Li4 147.2(2) . .
C5 O10 Li4 159.0(2) . 6_565
C9 O11 Li2 137.0(2) . 6_675
C7 O12 Li2 136.0(2) . .
C13 O13 Li4 155.4(2) . 4_455
C10 O14 Li2 161.0(2) . 5_575
C15 O15 Li4 147.9(2) . 5_565
C14 O18 Li2 146.2(2) . 4_445
O2 Zr1 O1 124.37(6) . .
O3 Zr1 O1 74.64(6) . .
O3 Zr1 O2 71.37(6) . .
O3 Zr1 O4 145.09(6) . .
O3 Zr1 O6 143.14(6) . .
O3 Zr1 O7 87.88(7) . .
O3 Zr1 O8 78.39(6) . .
O4 Zr1 O1 76.77(6) . .
O4 Zr1 O2 142.94(6) . .
O4 Zr1 O6 71.56(6) . .
O4 Zr1 O7 104.42(7) . .
O4 Zr1 O8 75.03(6) . .
O5 Zr1 O1 71.22(5) . .
O5 Zr1 O2 74.26(6) . .
O5 Zr1 O3 101.77(7) . .
O5 Zr1 O4 87.40(7) . .
O5 Zr1 O6 77.97(6) . .
O5 Zr1 O7 143.94(6) . .
O5 Zr1 O8 144.29(6) . .
O6 Zr1 O1 136.32(6) . .
O6 Zr1 O2 73.23(6) . .
O6 Zr1 O8 123.09(7) . .
O7 Zr1 O1 144.30(6) . .
O7 Zr1 O2 76.26(6) . .
O7 Zr1 O6 73.98(6) . .
O7 Zr1 O8 71.51(5) . .
O8 Zr1 O1 74.56(6) . .
O8 Zr1 O2 136.12(6) . .
C2 N1 C3 112.7(3) . .
C1 N2 C4 113.3(3) . .

loop_
_geom_bond_atom_site_label_1
_geom_bond_atom_site_label_2
_geom_bond_distance
_geom_bond_site_symmetry_2
Li2 O11 1.946(4) 6_575
Li2 O12 1.940(4) .
Li2 O14 1.930(4) 5_575
Li2 O18 1.961(4) 4_455
Li4 O9 1.909(4) .
Li4 O10 1.902(4) 6_665
Li4 O13 1.907(4) 4_445
Li4 O15 1.922(4) 5_565
C5 C15 1.540(3) .
C5 O3 1.282(3) .
C5 O10 1.207(3) .
C7 C13 1.534(3) .
C7 O7 1.288(3) .
C7 O12 1.214(3) .
C9 C10 1.537(3) .
C9 O4 1.281(3) .
C9 O11 1.218(3) .
C10 O6 1.285(3) .
C10 O14 1.209(3) .
C13 O8 1.287(3) .
C13 O13 1.214(3) .
C14 C22 1.543(3) .
C14 O1 1.286(3) .
C14 O18 1.218(3) .
C15 O2 1.277(3) .
C15 O15 1.219(3) .
C22 O5 1.286(3) .
C22 O9 1.208(3) .
O1 Zr1 2.2129(13) .
O2 Zr1 2.2084(13) .
O3 Zr1 2.1733(15) .
O4 Zr1 2.1796(14) .
O5 Zr1 2.1729(15) .
O6 Zr1 2.1922(14) .
O7 Zr1 2.1797(15) .
O8 Zr1 2.1942(14) .
O10 Li4 1.902(4) 6_565
O11 Li2 1.946(4) 6_675
O13 Li4 1.907(4) 4_455
O14 Li2 1.930(4) 5_575
O15 Li4 1.922(4) 5_565
O18 Li2 1.961(4) 4_445
C2 N1 1.469(4) .
C3 N1 1.477(4) .
C1 N2 1.464(4) .
C4 N2 1.468(4) .
